data_6000415
loop_
_publ_author_name
'Chernyshev, V. V.'
'Yatsenko, A. V.'
'Tafeenko, V. A.'
'Zhukov, S. G.'
'Aslanov, L. A.'
'Sonneveld, E. J.'
'Makarov, V. A.'
'Granik, V. G.'
'Trounov, V. A.'
'Kurbakov, A. I.'

_publ_section_title
;
 Crystal structures of pyrazolo[1,5-a]pyrimidine derivatives solved from
 powder diffraction data
;
_journal_issue 9
_journal_name_full 'Zeitschrift f\"ur Kristallographie'
_journal_page_first 477
_journal_page_last 482
_journal_paper_doi 10.1524/zkri.1998.213.9.477
_journal_volume 213
_journal_year 1998
_chemical_formula_sum 'C7 H7 N5 O3'
_space_group_name_H-M_alt 'P 1 21/n 1'
_cell_angle_alpha 90.000
_cell_angle_beta 90.820
_cell_angle_gamma 90.000
_cell_length_a 18.9200
_cell_length_b 8.4410
_cell_length_c 5.2100
_cell_volume 831.97
_cod_database_code 6000415

loop_
_atom_site_label
_atom_site_fract_x
_atom_site_fract_y
_atom_site_fract_z
? ? ? ?
